data_4108788
loop_
_publ_author_name
'Neel H. Shah'
'Glenn L. Butterfoss'
'Khanh Nguyen'
'Barney Yoo'
'Richard Bonneau'
'Dallas L. Rabenstein'
'Kent Kirshenbaum'

_publ_section_title
;
 Oligo(N-aryl glycines): A New Twist on Structured Peptoids
;
_journal_name_full 'Journal of the American Chemical Society'
_journal_page_first 16622
_journal_page_last 16632
_journal_paper_doi 10.1021/ja804580n
_journal_volume 130
_journal_year 2008
_chemical_formula_sum 'C18 H18 N4 O6'
_chemical_formula_weight 386.36
_chemical_name_systematic
; 
 ? 
;
_space_group_IT_number 14
_symmetry_cell_setting monoclinic
_symmetry_space_group_name_Hall '-P 2ybc'
_symmetry_space_group_name_H-M 'P 1 21/c 1'
_atom_sites_solution_hydrogens geom
_atom_sites_solution_primary direct
_atom_sites_solution_secondary difmap
_audit_creation_method SHELXL-97
_cell_angle_alpha 90.00
_cell_angle_beta 99.820(4)
_cell_angle_gamma 90.00
_cell_formula_units_Z 4
_cell_length_a 10.3748(15)
_cell_length_b 15.862(3)
_cell_length_c 10.7396(16)
_cell_measurement_reflns_used 3680
_cell_measurement_temperature 100(2)
_cell_measurement_theta_max 26.3
_cell_measurement_theta_min 2.80
_cell_volume 1741.5(5)
_computing_cell_refinement 'Bruker SMART'
_computing_data_collection 'Bruker SMART'
_computing_data_reduction 'Bruker SAINT'
_computing_molecular_graphics 'Bruker SHELXTL'
_computing_publication_material 'Bruker SHELXTL'
_computing_structure_refinement 'SHELXL-97 (Sheldrick, 1997)'
_computing_structure_solution 'SHELXS-97 (Sheldrick, 1990)'
_diffrn_ambient_temperature 100(2)
_diffrn_measured_fraction_theta_full 0.982
_diffrn_measured_fraction_theta_max 0.982
_diffrn_measurement_device_type 'CCD area detector'
_diffrn_measurement_method 'phi and omega scans'
_diffrn_radiation_monochromator graphite
_diffrn_radiation_source 'fine-focus sealed tube'
_diffrn_radiation_type MoK\a
_diffrn_radiation_wavelength 0.71073
_diffrn_reflns_av_R_equivalents 0.0291
_diffrn_reflns_av_sigmaI/netI 0.0303
_diffrn_reflns_limit_h_max 12
_diffrn_reflns_limit_h_min -12
_diffrn_reflns_limit_k_max 17
_diffrn_reflns_limit_k_min -19
_diffrn_reflns_limit_l_max 13
_diffrn_reflns_limit_l_min -13
_diffrn_reflns_number 10646
_diffrn_reflns_theta_full 26.53
_diffrn_reflns_theta_max 26.53
_diffrn_reflns_theta_min 3.60
_exptl_absorpt_coefficient_mu 0.113
_exptl_absorpt_correction_T_max 0.989
_exptl_absorpt_correction_T_min 0.956
_exptl_absorpt_correction_type multi-scan
_exptl_absorpt_process_details sadabs
_exptl_crystal_colour colourless
_exptl_crystal_density_diffrn 1.474
_exptl_crystal_description plate
_exptl_crystal_F_000 808
_exptl_crystal_size_max 0.32
_exptl_crystal_size_mid 0.20
_exptl_crystal_size_min 0.03
_refine_diff_density_max 0.259
_refine_diff_density_min -0.234
_refine_diff_density_rms 0.046
_refine_ls_extinction_method none
_refine_ls_goodness_of_fit_ref 1.071
_refine_ls_hydrogen_treatment constr
_refine_ls_matrix_type full
_refine_ls_number_parameters 258
_refine_ls_number_reflns 3548
_refine_ls_number_restraints 0
_refine_ls_restrained_S_all 1.071
_refine_ls_R_factor_all 0.0475
_refine_ls_R_factor_gt 0.0350
_refine_ls_shift/su_max 0.000
_refine_ls_shift/su_mean 0.000
_refine_ls_structure_factor_coef Fsqd
_refine_ls_weighting_details 'calc w=1/[\s^2^(Fo^2^)+(0.0420P)^2^+0.7785P] where P=(Fo^2^+2Fc^2^)/3'
_refine_ls_weighting_scheme calc
_refine_ls_wR_factor_gt 0.0845
_refine_ls_wR_factor_ref 0.0990
_reflns_number_gt 2880
_reflns_number_total 3548
_reflns_threshold_expression >2sigma(I)
_cod_data_source_file ja804580n_si_002.cif
_cod_data_source_block kk7_0m
_cod_database_code 4108788

loop_
_symmetry_equiv_pos_as_xyz
'x, y, z'
'-x, y+1/2, -z+1/2'
'-x, -y, -z'
'x, -y-1/2, z-1/2'

loop_
_atom_site_label
_atom_site_type_symbol
_atom_site_fract_x
_atom_site_fract_y
_atom_site_fract_z
_atom_site_U_iso_or_equiv
_atom_site_adp_type
_atom_site_occupancy
_atom_site_symmetry_multiplicity
_atom_site_calc_flag
_atom_site_refinement_flags
C1 C -0.00882(18) 0.12306(12) 0.99493(17) 0.0302(4) Uani 1 1 d .
H1A H 0.0018 0.1218 1.0873 0.045 Uiso 1 1 calc R
H1B H -0.0551 0.0722 0.9600 0.045 Uiso 1 1 calc R
H1C H -0.0594 0.1730 0.9629 0.045 Uiso 1 1 calc R
C2 C 0.12355(16) 0.12636(10) 0.95583(15) 0.0216(3) Uani 1 1 d .
C3 C 0.25849(14) 0.11793(10) 0.79469(15) 0.0199(3) Uani 1 1 d .
H3A H 0.3048 0.1676 0.8368 0.024 Uiso 1 1 calc R
H3B H 0.2468 0.1272 0.7023 0.024 Uiso 1 1 calc R
C4 C 0.34262(15) 0.03923(10) 0.82866(14) 0.0177(3) Uani 1 1 d .
C5 C 0.55034(15) -0.03101(10) 0.83089(15) 0.0197(3) Uani 1 1 d .
H5A H 0.5168 -0.0679 0.8925 0.024 Uiso 1 1 calc R
H5B H 0.6405 -0.0140 0.8681 0.024 Uiso 1 1 calc R
C6 C 0.55354(14) -0.08053(10) 0.70949(14) 0.0184(3) Uani 1 1 d .
C7 C 0.52836(14) 0.12065(10) 0.77434(14) 0.0178(3) Uani 1 1 d .
C8 C 0.62792(15) 0.15702(10) 0.86210(15) 0.0208(3) Uani 1 1 d .
H8 H 0.6553 0.1313 0.9422 0.025 Uiso 1 1 calc R
C9 C 0.68622(15) 0.23102(10) 0.83089(16) 0.0239(4) Uani 1 1 d .
H9 H 0.7541 0.2560 0.8899 0.029 Uiso 1 1 calc R
C10 C 0.64603(16) 0.26886(10) 0.71378(17) 0.0251(4) Uani 1 1 d .
H10 H 0.6854 0.3199 0.6931 0.030 Uiso 1 1 calc R
C11 C 0.54851(16) 0.23164(11) 0.62811(16) 0.0252(4) Uani 1 1 d .
H11 H 0.5208 0.2575 0.5482 0.030 Uiso 1 1 calc R
C12 C 0.49017(15) 0.15708(11) 0.65680(15) 0.0218(3) Uani 1 1 d .
H12 H 0.4246 0.1312 0.5963 0.026 Uiso 1 1 calc R
C13 C 0.02491(14) 0.07706(10) 0.74256(14) 0.0183(3) Uani 1 1 d .
C14 C 0.02526(15) -0.00713(10) 0.71190(14) 0.0183(3) Uani 1 1 d .
H14 H 0.0941 -0.0424 0.7520 0.022 Uiso 1 1 calc R
C15 C -0.07399(14) -0.04110(10) 0.62290(14) 0.0178(3) Uani 1 1 d .
C16 C -0.17755(14) 0.00914(10) 0.56064(14) 0.0184(3) Uani 1 1 d .
C17 C -0.17623(15) 0.09437(10) 0.59490(15) 0.0204(3) Uani 1 1 d .
H17 H -0.2457 0.1298 0.5567 0.024 Uiso 1 1 calc R
C18 C -0.07720(15) 0.12842(10) 0.68225(15) 0.0200(3) Uani 1 1 d .
H18 H -0.0780 0.1868 0.7017 0.024 Uiso 1 1 calc R
N1 N 0.13032(12) 0.11103(8) 0.83230(12) 0.0185(3) Uani 1 1 d .
N2 N 0.46833(12) 0.04401(8) 0.80890(12) 0.0179(3) Uani 1 1 d .
N3 N 0.65150(13) -0.13530(9) 0.71642(13) 0.0239(3) Uani 1 1 d .
H1N3 H 0.6595 -0.1666 0.6505 0.024(5) Uiso 1 1 calc R
H2N3 H 0.7084 -0.1402 0.7869 0.032(5) Uiso 1 1 calc R
N4 N -0.06583(13) -0.13156(8) 0.59913(13) 0.0212(3) Uani 1 1 d .
O1 O 0.22225(12) 0.14440(8) 1.03038(11) 0.0295(3) Uani 1 1 d .
O2 O 0.29819(10) -0.02498(7) 0.86889(10) 0.0212(3) Uani 1 1 d .
O3 O 0.47134(11) -0.07125(8) 0.61301(11) 0.0261(3) Uani 1 1 d .
O4 O -0.14678(13) -0.16532(8) 0.51890(13) 0.0360(3) Uani 1 1 d .
O5 O 0.02300(14) -0.17115(8) 0.66217(14) 0.0441(4) Uani 1 1 d .
O6 O -0.27104(11) -0.02336(7) 0.47346(11) 0.0237(3) Uani 1 1 d .
H1O6 H -0.3272 0.0138 0.4487 0.059(8) Uiso 1 1 calc R

loop_
_atom_site_aniso_label
_atom_site_aniso_U_11
_atom_site_aniso_U_22
_atom_site_aniso_U_33
_atom_site_aniso_U_23
_atom_site_aniso_U_13
_atom_site_aniso_U_12
C1 0.0328(10) 0.0355(10) 0.0242(9) 0.0035(7) 0.0105(7) 0.0087(8)
C2 0.0245(8) 0.0187(8) 0.0205(8) 0.0015(6) 0.0010(7) 0.0068(6)
C3 0.0172(7) 0.0190(8) 0.0233(8) 0.0009(6) 0.0030(6) -0.0005(6)
C4 0.0184(7) 0.0193(8) 0.0143(7) -0.0022(6) -0.0007(6) -0.0003(6)
C5 0.0186(7) 0.0196(8) 0.0208(8) 0.0019(6) 0.0027(6) 0.0030(6)
C6 0.0163(7) 0.0200(8) 0.0187(8) 0.0023(6) 0.0023(6) -0.0018(6)
C7 0.0158(7) 0.0180(8) 0.0203(8) -0.0018(6) 0.0054(6) 0.0008(6)
C8 0.0183(8) 0.0233(8) 0.0206(8) -0.0019(6) 0.0031(6) 0.0025(6)
C9 0.0179(8) 0.0240(9) 0.0299(9) -0.0073(7) 0.0040(7) -0.0011(6)
C10 0.0227(8) 0.0175(8) 0.0377(10) -0.0004(7) 0.0126(7) 0.0001(6)
C11 0.0265(8) 0.0255(9) 0.0253(8) 0.0048(7) 0.0091(7) 0.0023(7)
C12 0.0199(8) 0.0249(8) 0.0208(8) -0.0017(6) 0.0037(6) -0.0004(6)
C13 0.0176(7) 0.0205(8) 0.0173(7) 0.0002(6) 0.0043(6) -0.0007(6)
C14 0.0174(7) 0.0194(8) 0.0190(7) 0.0021(6) 0.0053(6) 0.0020(6)
C15 0.0177(7) 0.0183(8) 0.0182(7) 0.0000(6) 0.0051(6) 0.0001(6)
C16 0.0151(7) 0.0234(8) 0.0170(7) 0.0010(6) 0.0030(6) -0.0008(6)
C17 0.0170(7) 0.0211(8) 0.0227(8) 0.0019(6) 0.0028(6) 0.0034(6)
C18 0.0195(8) 0.0188(8) 0.0216(8) 0.0001(6) 0.0038(6) 0.0012(6)
N1 0.0157(6) 0.0202(7) 0.0191(6) -0.0018(5) 0.0013(5) 0.0007(5)
N2 0.0165(6) 0.0170(7) 0.0196(6) 0.0008(5) 0.0011(5) 0.0013(5)
N3 0.0240(7) 0.0276(8) 0.0200(7) -0.0017(5) 0.0031(6) 0.0070(6)
N4 0.0198(7) 0.0205(7) 0.0230(7) -0.0002(5) 0.0028(6) 0.0008(5)
O1 0.0302(7) 0.0310(7) 0.0238(6) -0.0043(5) -0.0052(5) 0.0084(5)
O2 0.0199(6) 0.0204(6) 0.0224(6) 0.0026(4) 0.0015(5) -0.0010(4)
O3 0.0244(6) 0.0295(7) 0.0226(6) -0.0013(5) -0.0007(5) 0.0059(5)
O4 0.0353(7) 0.0243(7) 0.0415(8) -0.0101(6) -0.0134(6) 0.0025(5)
O5 0.0439(8) 0.0230(7) 0.0552(9) -0.0034(6) -0.0209(7) 0.0108(6)
O6 0.0194(6) 0.0230(6) 0.0263(6) -0.0027(5) -0.0027(5) 0.0027(5)

loop_
_atom_type_symbol
_atom_type_description
_atom_type_scat_dispersion_real
_atom_type_scat_dispersion_imag
_atom_type_scat_source
C C 0.0033 0.0016 'International Tables Vol C Tables 4.2.6.8 and 6.1.1.4'
H H 0.0000 0.0000 'International Tables Vol C Tables 4.2.6.8 and 6.1.1.4'
N N 0.0061 0.0033 'International Tables Vol C Tables 4.2.6.8 and 6.1.1.4'
O O 0.0106 0.0060 'International Tables Vol C Tables 4.2.6.8 and 6.1.1.4'

loop_
_geom_angle_atom_site_label_1
_geom_angle_atom_site_label_2
_geom_angle_atom_site_label_3
_geom_angle
C2 C1 H1A 109.5
C2 C1 H1B 109.5
H1A C1 H1B 109.5
C2 C1 H1C 109.5
H1A C1 H1C 109.5
H1B C1 H1C 109.5
O1 C2 N1 120.23(15)
O1 C2 C1 121.91(15)
N1 C2 C1 117.83(14)
N1 C3 C4 112.49(12)
N1 C3 H3A 109.1
C4 C3 H3A 109.1
N1 C3 H3B 109.1
C4 C3 H3B 109.1
H3A C3 H3B 107.8
O2 C4 N2 121.99(14)
O2 C4 C3 121.85(13)
N2 C4 C3 116.14(13)
N2 C5 C6 112.23(13)
N2 C5 H5A 109.2
C6 C5 H5A 109.2
N2 C5 H5B 109.2
C6 C5 H5B 109.2
H5A C5 H5B 107.9
O3 C6 N3 122.51(15)
O3 C6 C5 122.90(14)
N3 C6 C5 114.58(13)
C12 C7 C8 120.42(14)
C12 C7 N2 121.17(14)
C8 C7 N2 118.40(13)
C9 C8 C7 119.23(15)
C9 C8 H8 120.4
C7 C8 H8 120.4
C8 C9 C10 120.49(15)
C8 C9 H9 119.8
C10 C9 H9 119.8
C11 C10 C9 119.40(15)
C11 C10 H10 120.3
C9 C10 H10 120.3
C10 C11 C12 121.01(16)
C10 C11 H11 119.5
C12 C11 H11 119.5
C7 C12 C11 119.40(15)
C7 C12 H12 120.3
C11 C12 H12 120.3
C14 C13 C18 119.04(14)
C14 C13 N1 119.53(14)
C18 C13 N1 121.40(14)
C13 C14 C15 120.63(14)
C13 C14 H14 119.7
C15 C14 H14 119.7
C14 C15 C16 121.48(14)
C14 C15 N4 116.28(13)
C16 C15 N4 122.24(14)
O6 C16 C17 122.12(14)
O6 C16 C15 121.26(14)
C17 C16 C15 116.62(14)
C18 C17 C16 122.01(14)
C18 C17 H17 119.0
C16 C17 H17 119.0
C17 C18 C13 120.19(15)
C17 C18 H18 119.9
C13 C18 H18 119.9
C2 N1 C13 124.16(13)
C2 N1 C3 117.21(13)
C13 N1 C3 117.97(12)
C4 N2 C7 123.71(13)
C4 N2 C5 118.57(13)
C7 N2 C5 117.62(12)
C6 N3 H1N3 120.0
C6 N3 H2N3 120.0
H1N3 N3 H2N3 120.0
O4 N4 O5 121.99(14)
O4 N4 C15 120.05(13)
O5 N4 C15 117.96(13)
C16 O6 H1O6 109.5

loop_
_geom_bond_atom_site_label_1
_geom_bond_atom_site_label_2
_geom_bond_distance
C1 C2 1.504(2)
C1 H1A 0.9800
C1 H1B 0.9800
C1 H1C 0.9800
C2 O1 1.221(2)
C2 N1 1.362(2)
C3 N1 1.4583(19)
C3 C4 1.531(2)
C3 H3A 0.9900
C3 H3B 0.9900
C4 O2 1.2265(19)
C4 N2 1.3588(19)
C5 N2 1.458(2)
C5 C6 1.527(2)
C5 H5A 0.9900
C5 H5B 0.9900
C6 O3 1.2334(19)
C6 N3 1.329(2)
C7 C12 1.383(2)
C7 C8 1.399(2)
C7 N2 1.443(2)
C8 C9 1.388(2)
C8 H8 0.9500
C9 C10 1.392(2)
C9 H9 0.9500
C10 C11 1.379(2)
C10 H10 0.9500
C11 C12 1.387(2)
C11 H11 0.9500
C12 H12 0.9500
C13 C14 1.376(2)
C13 C18 1.404(2)
C13 N1 1.434(2)
C14 C15 1.389(2)
C14 H14 0.9500
C15 C16 1.411(2)
C15 N4 1.462(2)
C16 O6 1.3317(18)
C16 C17 1.401(2)
C17 C18 1.378(2)
C17 H17 0.9500
C18 H18 0.9500
N3 H1N3 0.8800
N3 H2N3 0.8800
N4 O4 1.2197(18)
N4 O5 1.2203(18)
O6 H1O6 0.8400

loop_
_geom_hbond_atom_site_label_D
_geom_hbond_atom_site_label_H
_geom_hbond_atom_site_label_A
_geom_hbond_distance_DH
_geom_hbond_distance_HA
_geom_hbond_distance_DA
_geom_hbond_angle_DHA
_geom_hbond_site_symmetry_A
N3 H1N3 O4 0.88 2.65 3.259(2) 127.5 1_655
N3 H2N3 O1 0.88 1.97 2.8136(18) 159.3 3_657
O6 H1O6 O3 0.84 1.78 2.6029(16) 166.2 3_556
